data_7049437
loop_
_publ_author_name
'Rosenzweig, Michael W.'
'H\"ummer, Julian'
'Scheurer, Andreas'
'Lamsfus, Carlos Alvarez'
'Heinemann, Frank W.'
'Maron, Laurent'
'Mazzanti, Marinella'
'Meyer, Karsten'

_publ_section_title
;
 A complete series of uranium(iv) complexes with terminal
 hydrochalcogenido (EH) and chalcogenido (E) ligands E = O, S, Se, Te.
;
_journal_issue 29
_journal_name_full 'Dalton transactions (Cambridge, England : 2003)'
_journal_page_first 10853
_journal_page_last 10864
_journal_paper_doi 10.1039/c9dt00530g
_journal_volume 48
_journal_year 2019
_chemical_absolute_configuration ad
_chemical_formula_moiety 'C60 H78 N3 O4 U1, C18 H36 K1 N2 O6'
_chemical_formula_sum 'C78 H114 K N5 O10 U'
_chemical_formula_weight 1558.87
_space_group_crystal_system hexagonal
_space_group_IT_number 173
_space_group_name_Hall 'P 6c'
_space_group_name_H-M_alt 'P 63'
_symmetry_space_group_name_Hall 'P 6c'
_symmetry_space_group_name_H-M 'P 63'
_atom_sites_solution_hydrogens geom
_audit_creation_date 2019-01-24
_audit_creation_method
;
Olex2 1.2
(compiled 2018.05.29 svn.r3508 for OlexSys, GUI svn.r5506)
;
_audit_update_record
;
2019-01-25 deposited with the CCDC.    2019-03-25 downloaded from the CCDC.
;
_cell_angle_alpha 90
_cell_angle_beta 90
_cell_angle_gamma 120
_cell_formula_units_Z 2
_cell_length_a 14.825(2)
_cell_length_b 14.825(2)
_cell_length_c 19.561(3)
_cell_measurement_reflns_used 9963
_cell_measurement_temperature 100(2)
_cell_measurement_theta_max 28.18
_cell_measurement_theta_min 2.62
_cell_volume 3723.2(9)
_computing_cell_refinement 'Bruker SAINT'
_computing_data_collection 'Bruker APEX2'
_computing_data_reduction 'Bruker SAINT'
_computing_molecular_graphics 'SHELXTL 6.12 (Bruker AXS, 2002)'
_computing_publication_material 'Olex2 (Dolomanov et al., 2009)'
_computing_structure_refinement 'SHELXL-2016/6 (Sheldrick, 2015)'
_computing_structure_solution 'SHELX XT 2014/5 (Sheldrick, 2015)'
_diffrn_ambient_temperature 100(2)
_diffrn_detector_area_resol_mean 83.33
_diffrn_measured_fraction_theta_full 1.000
_diffrn_measured_fraction_theta_max 1.000
_diffrn_measurement_device_type 'Bruker Kappa APEX II CCD area detector'
_diffrn_measurement_method 'phi and omega scans'
_diffrn_radiation_monochromator 'Quazar focussing montel optics'
_diffrn_radiation_source 'ImuS micro-focus tube'
_diffrn_radiation_type MoK\a
_diffrn_radiation_wavelength 0.71073
_diffrn_reflns_av_R_equivalents 0.0825
_diffrn_reflns_av_unetI/netI 0.0339
_diffrn_reflns_Laue_measured_fraction_full 1.000
_diffrn_reflns_Laue_measured_fraction_max 1.000
_diffrn_reflns_limit_h_max 20
_diffrn_reflns_limit_h_min -20
_diffrn_reflns_limit_k_max 20
_diffrn_reflns_limit_k_min -20
_diffrn_reflns_limit_l_max 27
_diffrn_reflns_limit_l_min -27
_diffrn_reflns_number 121889
_diffrn_reflns_point_group_measured_fraction_full 0.999
_diffrn_reflns_point_group_measured_fraction_max 0.997
_diffrn_reflns_theta_full 25.242
_diffrn_reflns_theta_max 29.606
_diffrn_reflns_theta_min 1.586
_exptl_absorpt_coefficient_mu 2.296
_exptl_absorpt_correction_T_max 0.7459
_exptl_absorpt_correction_T_min 0.6392
_exptl_absorpt_correction_type multi-scan
_exptl_absorpt_process_details
;
SADABS-2014/4 (Bruker,2014/4) was used for absorption correction.
wR2(int) was 0.1225 before and 0.0865 after correction.
The Ratio of minimum to maximum transmission is 0.8570.
The \l/2 correction factor is 0.00150.
;
_exptl_crystal_colour yellow
_exptl_crystal_density_diffrn 1.391
_exptl_crystal_description prism
_exptl_crystal_F_000 1616
_exptl_crystal_size_max 0.21
_exptl_crystal_size_mid 0.14
_exptl_crystal_size_min 0.12
_refine_diff_density_max 1.224
_refine_diff_density_min -0.831
_refine_diff_density_rms 0.086
_refine_ls_abs_structure_details
;
 Flack x determined using 2450 quotients [(I+)-(I-)]/[(I+)+(I-)]
 (Parsons, Flack and Wagner, Acta Cryst. B69 (2013) 249-259).
;
_refine_ls_abs_structure_Flack -0.003(4)
_refine_ls_extinction_method none
_refine_ls_goodness_of_fit_ref 1.098
_refine_ls_hydrogen_treatment constr
_refine_ls_matrix_type full
_refine_ls_number_parameters 287
_refine_ls_number_reflns 6981
_refine_ls_number_restraints 1
_refine_ls_restrained_S_all 1.098
_refine_ls_R_factor_all 0.0394
_refine_ls_R_factor_gt 0.0249
_refine_ls_shift/su_max 0.000
_refine_ls_shift/su_mean 0.000
_refine_ls_structure_factor_coef Fsqd
_refine_ls_weighting_details 'w=1/[\s^2^(Fo^2^)+(0.0231P)^2^+2.9517P] where P=(Fo^2^+2Fc^2^)/3'
_refine_ls_weighting_scheme calc
_refine_ls_wR_factor_gt 0.0589
_refine_ls_wR_factor_ref 0.0649
_reflns_Friedel_coverage 0.941
_reflns_Friedel_fraction_full 0.998
_reflns_Friedel_fraction_max 0.995
_reflns_number_gt 5636
_reflns_number_total 6981
_reflns_threshold_expression 'I > 2\s(I)'
_cod_data_source_file c9dt00530g2.cif
_cod_data_source_block mr1605
_cod_depositor_comments 'Adding full bibliography for 7049435--7049440.cif.'
_cod_original_cell_volume 3723.0(12)
_cod_database_code 7049437
_shelx_shelxl_version_number 2016/6
_shelx_space_group_comment
;
The symmetry employed for this shelxl refinement is uniquely defined
by the following loop, which should always be used as a source of
symmetry information in preference to the above space-group names.
They are only intended as comments.
;
_shelx_estimated_absorpt_t_max 0.914
_shelx_estimated_absorpt_t_min 0.856
_olex2_refinement_description
;
1. Fixed Uiso
 At 1.2 times of:
  All C(H) groups, {H16A,H16B} of C16, {H17A,H17B} of C17, {H15A,H15B} of C15,
   {H14A,H14B} of C14, {H18A,H18B} of C18, {H3A,H3B} of C3, {H21A,H21B} of C21,
  {H23A,H23B} of C23, {H25A,H25B} of C25, {H22A,H22B} of C22, {H26A,H26B} of
  C26, {H24A,H24B} of C24, {H19A,H19B} of C19
 At 1.5 times of:
  All C(H,H,H) groups, {H2A,H2B} of C2, {H1A,H1B} of C1
2.a Ternary CH refined with riding coordinates:
 C11(H11), C12(H12), C13(H13)
2.b Secondary CH2 refined with riding coordinates:
 C1(H1A,H1B), C2(H2A,H2B), C3(H3A,H3B), C14(H14A,H14B), C15(H15A,H15B),
 C16(H16A,H16B), C17(H17A,H17B), C18(H18A,H18B), C19(H19A,H19B), C21(H21A,H21B),
  C22(H22A,H22B), C23(H23A,H23B), C24(H24A,H24B), C25(H25A,H25B), C26(H26A,H26B)
2.c Aromatic/amide H refined with riding coordinates:
 C7(H7), C9(H9)
2.d Idealised Me refined as rotating group:
 C20(H20A,H20B,H20C)
;
_olex2_submission_special_instructions 'No special instructions were received'

loop_
_space_group_symop_operation_xyz
'x, y, z'
'-y, x-y, z'
'-x+y, -x, z'
'-x, -y, z+1/2'
'y, -x+y, z+1/2'
'x-y, x, z+1/2'

loop_
_atom_site_label
_atom_site_type_symbol
_atom_site_fract_x
_atom_site_fract_y
_atom_site_fract_z
_atom_site_U_iso_or_equiv
_atom_site_adp_type
_atom_site_occupancy
_atom_site_site_symmetry_order
_atom_site_calc_flag
_atom_site_refinement_flags_posn
_atom_site_refinement_flags_adp
_atom_site_refinement_flags_occupancy
U1 U 0.000000 0.000000 0.75026(4) 0.01307(6) Uani 1 3 d S T P
O1 O -0.0235(2) 0.1408(2) 0.7545(2) 0.0197(5) Uani 1 1 d . . .
O2 O 0.000000 0.000000 0.8458(3) 0.0176(9) Uani 1 3 d S T P
N1 N -0.1020(3) 0.0214(3) 0.62810(18) 0.0159(7) Uani 1 1 d . . .
C1 C -0.1635(3) -0.0846(3) 0.6000(2) 0.0188(8) Uani 1 1 d . . .
H1A H -0.206417 -0.083400 0.561625 0.028 Uiso 1 1 calc R . .
H1B H -0.211338 -0.131074 0.635788 0.028 Uiso 1 1 calc R . .
C2 C -0.0323(3) 0.0967(3) 0.5747(2) 0.0182(8) Uani 1 1 d . . .
H2A H -0.060073 0.142400 0.561045 0.027 Uiso 1 1 calc R . .
H2B H -0.032329 0.057367 0.533729 0.027 Uiso 1 1 calc R . .
C3 C -0.1766(3) 0.0531(3) 0.6543(2) 0.0190(8) Uani 1 1 d . . .
H3A H -0.212942 0.009971 0.694736 0.023 Uiso 1 1 calc R . .
H3B H -0.229754 0.038198 0.618691 0.023 Uiso 1 1 calc R . .
C4 C -0.1267(3) 0.1658(3) 0.6738(2) 0.0179(8) Uani 1 1 d . . .
C5 C -0.0541(4) 0.2029(4) 0.7280(2) 0.0175(8) Uani 1 1 d . . .
C6 C -0.0168(3) 0.3062(3) 0.7525(3) 0.0153(6) Uani 1 1 d . . .
C7 C -0.0433(4) 0.3702(4) 0.7155(2) 0.0201(9) Uani 1 1 d . . .
H7 H -0.016253 0.440086 0.730345 0.024 Uiso 1 1 calc R . .
C8 C -0.1075(4) 0.3368(4) 0.6578(2) 0.0215(9) Uani 1 1 d . . .
C9 C -0.1512(4) 0.2334(4) 0.6393(2) 0.0205(10) Uani 1 1 d . . .
H9 H -0.198963 0.207552 0.602184 0.025 Uiso 1 1 calc R . .
C10 C 0.0471(3) 0.3428(3) 0.8184(2) 0.0155(8) Uani 1 1 d . . .
C11 C 0.2194(4) 0.3911(4) 0.8747(3) 0.0226(10) Uani 1 1 d . . .
H11 H 0.289851 0.399555 0.866857 0.027 Uiso 1 1 calc R . .
C12 C 0.0543(3) 0.2966(3) 0.9426(2) 0.0188(8) Uani 1 1 d . . .
H12 H 0.017152 0.242569 0.978626 0.023 Uiso 1 1 calc R . .
C13 C 0.1227(4) 0.4823(4) 0.9104(3) 0.0248(10) Uani 1 1 d . . .
H13 H 0.130587 0.550456 0.925223 0.030 Uiso 1 1 calc R . .
C14 C 0.1565(3) 0.3563(4) 0.8081(2) 0.0207(9) Uani 1 1 d . . .
H14A H 0.149677 0.289488 0.792853 0.025 Uiso 1 1 calc R . .
H14B H 0.193934 0.408874 0.772010 0.025 Uiso 1 1 calc R . .
C15 C 0.0613(4) 0.4481(3) 0.8435(2) 0.0206(9) Uani 1 1 d . . .
H15A H 0.098629 0.501943 0.808104 0.025 Uiso 1 1 calc R . .
H15B H -0.007897 0.441456 0.850367 0.025 Uiso 1 1 calc R . .
C16 C 0.1621(3) 0.3084(4) 0.9298(2) 0.0216(9) Uani 1 1 d . . .
H16A H 0.203076 0.329335 0.972683 0.026 Uiso 1 1 calc R . .
H16B H 0.153994 0.240992 0.914807 0.026 Uiso 1 1 calc R . .
C17 C 0.0658(4) 0.4006(4) 0.9663(2) 0.0253(10) Uani 1 1 d . . .
H17A H -0.003696 0.392510 0.974724 0.030 Uiso 1 1 calc R . .
H17B H 0.106038 0.423063 1.009500 0.030 Uiso 1 1 calc R . .
C18 C -0.0091(3) 0.2622(3) 0.8762(2) 0.0162(8) Uani 1 1 d . . .
H18A H -0.078539 0.254460 0.884298 0.019 Uiso 1 1 calc R . .
H18B H -0.019252 0.193678 0.861982 0.019 Uiso 1 1 calc R . .
C19 C 0.2312(4) 0.4951(4) 0.8985(3) 0.0277(11) Uani 1 1 d . . .
H19A H 0.269007 0.549242 0.863413 0.033 Uiso 1 1 calc R . .
H19B H 0.271980 0.517428 0.941415 0.033 Uiso 1 1 calc R . .
C20 C -0.1296(5) 0.4117(4) 0.6184(3) 0.0341(12) Uani 1 1 d . . .
H20A H -0.199019 0.373268 0.597751 0.051 Uiso 1 1 calc GR . .
H20B H -0.077270 0.445477 0.582448 0.051 Uiso 1 1 calc GR . .
H20C H -0.126925 0.464639 0.649678 0.051 Uiso 1 1 calc GR . .
K1 K 0.666667 0.333333 0.97309(8) 0.0154(3) Uani 1 3 d S T P
O3 O 0.8029(3) 0.5159(3) 0.9033(2) 0.0271(8) Uani 1 1 d . . .
O4 O 0.8280(3) 0.5058(3) 1.0449(2) 0.0325(8) Uani 1 1 d . . .
N2 N 0.666667 0.333333 0.8236(3) 0.0246(14) Uani 1 3 d S T P
N3 N 0.666667 0.333333 1.1266(4) 0.040(2) Uani 1 3 d S T P
C21 C 0.7144(5) 0.4411(4) 0.7988(3) 0.0334(12) Uani 1 1 d . . .
H21A H 0.665566 0.467101 0.807263 0.040 Uiso 1 1 calc R . .
H21B H 0.724461 0.441312 0.748747 0.040 Uiso 1 1 calc R . .
C22 C 0.8180(4) 0.5154(4) 0.8315(3) 0.0336(12) Uani 1 1 d . . .
H22A H 0.869235 0.492818 0.821697 0.040 Uiso 1 1 calc R . .
H22B H 0.845165 0.586406 0.812713 0.040 Uiso 1 1 calc R . .
C23 C 0.8965(4) 0.5869(4) 0.9371(3) 0.0373(13) Uani 1 1 d . . .
H23A H 0.930420 0.654537 0.912815 0.045 Uiso 1 1 calc R . .
H23B H 0.945126 0.559366 0.937370 0.045 Uiso 1 1 calc R . .
C24 C 0.8717(4) 0.6013(4) 1.0079(4) 0.0399(14) Uani 1 1 d . . .
H24A H 0.935921 0.654181 1.031110 0.048 Uiso 1 1 calc R . .
H24B H 0.821645 0.627115 1.007300 0.048 Uiso 1 1 calc R . .
C25 C 0.8038(6) 0.5189(6) 1.1131(3) 0.0447(17) Uani 1 1 d . . .
H25A H 0.748994 0.538469 1.113058 0.054 Uiso 1 1 calc R . .
H25B H 0.866478 0.575333 1.135625 0.054 Uiso 1 1 calc R . .
C26 C 0.7670(6) 0.4200(6) 1.1509(3) 0.0543(18) Uani 1 1 d . . .
H26A H 0.820481 0.398930 1.147293 0.065 Uiso 1 1 calc R . .
H26B H 0.760012 0.432452 1.199842 0.065 Uiso 1 1 calc R . .

loop_
_atom_site_aniso_label
_atom_site_aniso_U_11
_atom_site_aniso_U_22
_atom_site_aniso_U_33
_atom_site_aniso_U_23
_atom_site_aniso_U_13
_atom_site_aniso_U_12
U1 0.01254(7) 0.01254(7) 0.01412(9) 0.000 0.000 0.00627(3)
O1 0.0267(14) 0.0187(12) 0.0200(14) -0.0023(16) -0.0035(16) 0.0161(11)
O2 0.0182(14) 0.0182(14) 0.017(2) 0.000 0.000 0.0091(7)
N1 0.0155(17) 0.0158(16) 0.0169(16) 0.0005(13) 0.0012(13) 0.0081(14)
C1 0.017(2) 0.018(2) 0.021(2) 0.0008(17) -0.0034(17) 0.0086(17)
C2 0.019(2) 0.019(2) 0.0174(19) 0.0009(16) 0.0008(16) 0.0103(17)
C3 0.015(2) 0.022(2) 0.021(2) -0.0012(17) -0.0009(16) 0.0098(17)
C4 0.018(2) 0.019(2) 0.020(2) 0.0002(16) 0.0002(16) 0.0116(17)
C5 0.019(2) 0.021(2) 0.0161(18) 0.0042(15) 0.0036(14) 0.0129(18)
C6 0.0161(15) 0.0184(16) 0.0139(16) 0.002(2) 0.001(2) 0.0105(13)
C7 0.024(2) 0.020(2) 0.019(2) 0.0034(17) 0.0046(17) 0.0139(19)
C8 0.029(2) 0.028(2) 0.017(2) 0.0061(17) 0.0026(17) 0.021(2)
C9 0.022(2) 0.032(3) 0.015(2) -0.0004(18) -0.0003(17) 0.019(2)
C10 0.0157(19) 0.0135(18) 0.0170(19) 0.0031(15) 0.0020(15) 0.0072(16)
C11 0.013(2) 0.025(2) 0.027(2) 0.0026(19) -0.0011(17) 0.0072(18)
C12 0.021(2) 0.021(2) 0.0154(19) 0.0022(16) -0.0005(16) 0.0116(18)
C13 0.024(2) 0.018(2) 0.035(3) -0.0053(19) -0.006(2) 0.0117(19)
C14 0.018(2) 0.023(2) 0.021(2) 0.0058(18) 0.0057(17) 0.0107(18)
C15 0.021(2) 0.016(2) 0.025(2) 0.0009(17) -0.0023(17) 0.0092(17)
C16 0.022(2) 0.026(2) 0.020(2) 0.0006(17) -0.0039(17) 0.0149(19)
C17 0.028(2) 0.029(2) 0.023(2) -0.0085(19) -0.007(2) 0.018(2)
C18 0.0154(19) 0.0164(19) 0.0169(19) 0.0013(15) 0.0023(15) 0.0079(16)
C19 0.020(2) 0.023(2) 0.034(3) 0.000(2) -0.005(2) 0.006(2)
C20 0.054(3) 0.038(3) 0.025(2) 0.005(2) -0.006(2) 0.034(3)
K1 0.0151(4) 0.0151(4) 0.0158(6) 0.000 0.000 0.0076(2)
O3 0.0177(17) 0.0175(17) 0.040(2) 0.0038(15) 0.0040(15) 0.0039(14)
O4 0.0301(19) 0.0283(18) 0.038(2) -0.0157(16) -0.0117(16) 0.0136(16)
N2 0.028(2) 0.028(2) 0.017(3) 0.000 0.000 0.0142(11)
N3 0.053(3) 0.053(3) 0.015(4) 0.000 0.000 0.0263(17)
C21 0.043(3) 0.040(3) 0.022(2) 0.013(2) 0.006(2) 0.024(3)
C22 0.033(3) 0.026(3) 0.042(3) 0.017(2) 0.016(2) 0.015(2)
C23 0.020(2) 0.020(2) 0.062(4) -0.002(2) 0.003(3) 0.002(2)
C24 0.021(2) 0.021(2) 0.070(4) -0.021(3) -0.008(3) 0.0044(17)
C25 0.050(4) 0.045(4) 0.035(3) -0.022(3) -0.020(3) 0.021(3)
C26 0.066(5) 0.072(5) 0.025(3) -0.019(3) -0.020(3) 0.034(4)

loop_
_atom_type_symbol
_atom_type_description
_atom_type_scat_dispersion_real
_atom_type_scat_dispersion_imag
_atom_type_scat_source
C C 0.0033 0.0016 'International Tables Vol C Tables 4.2.6.8 and 6.1.1.4'
H H 0.0000 0.0000 'International Tables Vol C Tables 4.2.6.8 and 6.1.1.4'
N N 0.0061 0.0033 'International Tables Vol C Tables 4.2.6.8 and 6.1.1.4'
O O 0.0106 0.0060 'International Tables Vol C Tables 4.2.6.8 and 6.1.1.4'
K K 0.2009 0.2494 'International Tables Vol C Tables 4.2.6.8 and 6.1.1.4'
U U -9.6767 9.6646 'International Tables Vol C Tables 4.2.6.8 and 6.1.1.4'

loop_
_geom_angle_atom_site_label_1
_geom_angle_atom_site_label_2
_geom_angle_atom_site_label_3
_geom_angle
_geom_angle_site_symmetry_1
_geom_angle_site_symmetry_3
O1 U1 O1 119.871(14) 2 3
O1 U1 O1 119.872(14) 2 .
O1 U1 O1 119.870(15) 3 .
O1 U1 N1 66.87(12) 2 2
O1 U1 N1 84.19(12) . 3
O1 U1 N1 125.61(13) 2 3
O1 U1 N1 125.61(13) . 2
O1 U1 N1 84.19(12) 2 .
O1 U1 N1 66.87(12) 3 3
O1 U1 N1 125.61(13) 3 .
O1 U1 N1 66.87(12) . .
O1 U1 N1 84.19(12) 3 2
O2 U1 O1 87.93(11) . .
O2 U1 O1 87.93(11) . 2
O2 U1 O1 87.93(11) . 3
O2 U1 N1 144.67(7) . 3
O2 U1 N1 144.67(7) . .
O2 U1 N1 144.67(7) . 2
N1 U1 N1 60.11(11) . 2
N1 U1 N1 60.11(11) 2 3
N1 U1 N1 60.11(11) . 3
C5 O1 U1 152.5(3) . .
C1 N1 U1 105.4(3) . .
C1 N1 C2 111.2(3) . .
C1 N1 C3 107.7(3) . .
C2 N1 U1 116.6(2) . .
C3 N1 U1 105.0(2) . .
C3 N1 C2 110.4(3) . .
N1 C1 H1A 108.9 . .
N1 C1 H1B 108.9 . .
N1 C1 C2 113.2(3) . 2
H1A C1 H1B 107.7 . .
C2 C1 H1A 108.9 2 .
C2 C1 H1B 108.9 2 .
N1 C2 C1 112.1(4) . 3
N1 C2 H2A 109.2 . .
N1 C2 H2B 109.2 . .
C1 C2 H2A 109.2 3 .
C1 C2 H2B 109.2 3 .
H2A C2 H2B 107.9 . .
N1 C3 H3A 108.7 . .
N1 C3 H3B 108.7 . .
N1 C3 C4 114.1(4) . .
H3A C3 H3B 107.6 . .
C4 C3 H3A 108.7 . .
C4 C3 H3B 108.7 . .
C5 C4 C3 118.7(4) . .
C9 C4 C3 121.0(4) . .
C9 C4 C5 120.3(4) . .
O1 C5 C4 119.0(4) . .
O1 C5 C6 122.2(4) . .
C4 C5 C6 118.8(4) . .
C5 C6 C10 120.2(4) . .
C7 C6 C5 117.7(4) . .
C7 C6 C10 122.0(4) . .
C6 C7 H7 118.3 . .
C6 C7 C8 123.4(4) . .
C8 C7 H7 118.3 . .
C7 C8 C20 120.6(5) . .
C9 C8 C7 117.6(4) . .
C9 C8 C20 121.8(4) . .
C4 C9 H9 119.3 . .
C8 C9 C4 121.5(4) . .
C8 C9 H9 119.3 . .
C6 C10 C14 111.1(3) . .
C6 C10 C15 111.9(3) . .
C6 C10 C18 110.1(3) . .
C14 C10 C15 107.8(3) . .
C14 C10 C18 108.6(3) . .
C15 C10 C18 107.2(3) . .
C14 C11 H11 109.5 . .
C14 C11 C19 110.0(4) . .
C16 C11 H11 109.5 . .
C16 C11 C14 109.2(4) . .
C16 C11 C19 109.2(4) . .
C19 C11 H11 109.5 . .
C16 C12 H12 109.3 . .
C17 C12 H12 109.3 . .
C17 C12 C16 110.3(4) . .
C18 C12 H12 109.3 . .
C18 C12 C16 109.2(3) . .
C18 C12 C17 109.4(4) . .
C15 C13 H13 109.4 . .
C15 C13 C17 110.4(4) . .
C15 C13 C19 108.8(4) . .
C17 C13 H13 109.4 . .
C17 C13 C19 109.5(4) . .
C19 C13 H13 109.4 . .
C10 C14 H14A 109.5 . .
C10 C14 H14B 109.5 . .
C11 C14 C10 110.8(4) . .
C11 C14 H14A 109.5 . .
C11 C14 H14B 109.5 . .
H14A C14 H14B 108.1 . .
C10 C15 H15A 109.3 . .
C10 C15 H15B 109.3 . .
C13 C15 C10 111.4(4) . .
C13 C15 H15A 109.3 . .
C13 C15 H15B 109.3 . .
H15A C15 H15B 108.0 . .
C11 C16 C12 109.5(4) . .
C11 C16 H16A 109.8 . .
C11 C16 H16B 109.8 . .
C12 C16 H16A 109.8 . .
C12 C16 H16B 109.8 . .
H16A C16 H16B 108.2 . .
C12 C17 H17A 110.0 . .
C12 C17 H17B 110.0 . .
C13 C17 C12 108.6(4) . .
C13 C17 H17A 110.0 . .
C13 C17 H17B 110.0 . .
H17A C17 H17B 108.4 . .
C10 C18 H18A 109.4 . .
C10 C18 H18B 109.4 . .
C12 C18 C10 111.0(3) . .
C12 C18 H18A 109.4 . .
C12 C18 H18B 109.4 . .
H18A C18 H18B 108.0 . .
C11 C19 C13 109.6(4) . .
C11 C19 H19A 109.8 . .
C11 C19 H19B 109.8 . .
C13 C19 H19A 109.8 . .
C13 C19 H19B 109.8 . .
H19A C19 H19B 108.2 . .
C8 C20 H20A 109.5 . .
C8 C20 H20B 109.5 . .
C8 C20 H20C 109.5 . .
H20A C20 H20B 109.5 . .
H20A C20 H20C 109.5 . .
H20B C20 H20C 109.5 . .
O3 K1 O3 98.16(11) 3_665 2_655
O3 K1 O3 98.16(11) 3_665 .
O3 K1 O3 98.16(11) . 2_655
O3 K1 O4 59.68(11) 3_665 3_665
O3 K1 O4 59.68(11) . .
O3 K1 O4 119.35(11) . 2_655
O3 K1 O4 137.49(11) . 3_665
O3 K1 O4 137.49(11) 3_665 2_655
O3 K1 O4 119.35(11) 2_655 3_665
O3 K1 O4 59.68(11) 2_655 2_655
O3 K1 O4 119.35(11) 3_665 .
O3 K1 O4 137.49(10) 2_655 .
O3 K1 N2 60.75(9) 3_665 .
O3 K1 N2 60.75(9) 2_655 .
O3 K1 N2 60.75(9) . .
O3 K1 N3 119.25(9) 3_665 .
O3 K1 N3 119.25(9) 2_655 .
O3 K1 N3 119.25(9) . .
O4 K1 O4 97.80(12) 3_665 .
O4 K1 O4 97.80(12) 3_665 2_655
O4 K1 O4 97.80(12) . 2_655
O4 K1 N2 119.53(9) 3_665 .
O4 K1 N2 119.53(9) . .
O4 K1 N2 119.53(9) 2_655 .
O4 K1 N3 60.47(9) . .
O4 K1 N3 60.47(9) 2_655 .
O4 K1 N3 60.47(9) 3_665 .
N2 K1 N3 180.0 . .
C22 O3 K1 121.1(3) . .
C23 O3 K1 117.2(3) . .
C23 O3 C22 111.4(4) . .
C24 O4 K1 113.8(3) . .
C25 O4 K1 115.5(4) . .
C25 O4 C24 111.2(5) . .
C21 N2 K1 109.3(3) 2_655 .
C21 N2 K1 109.3(3) 3_665 .
C21 N2 K1 109.3(3) . .
C21 N2 C21 109.7(3) 3_665 .
C21 N2 C21 109.7(3) 3_665 2_655
C21 N2 C21 109.7(3) 2_655 .
C26 N3 K1 108.8(4) . .
C26 N3 K1 108.8(4) 2_655 .
C26 N3 K1 108.8(4) 3_665 .
C26 N3 C26 110.2(4) 3_665 .
C26 N3 C26 110.2(4) . 2_655
C26 N3 C26 110.2(4) 3_665 2_655
N2 C21 H21A 108.6 . .
N2 C21 H21B 108.6 . .
N2 C21 C22 114.5(4) . .
H21A C21 H21B 107.6 . .
C22 C21 H21A 108.6 . .
C22 C21 H21B 108.6 . .
O3 C22 C21 108.4(4) . .
O3 C22 H22A 110.0 . .
O3 C22 H22B 110.0 . .
C21 C22 H22A 110.0 . .
C21 C22 H22B 110.0 . .
H22A C22 H22B 108.4 . .
O3 C23 H23A 109.9 . .
O3 C23 H23B 109.9 . .
O3 C23 C24 108.8(4) . .
H23A C23 H23B 108.3 . .
C24 C23 H23A 109.9 . .
C24 C23 H23B 109.9 . .
O4 C24 C23 110.7(4) . .
O4 C24 H24A 109.5 . .
O4 C24 H24B 109.5 . .
C23 C24 H24A 109.5 . .
C23 C24 H24B 109.5 . .
H24A C24 H24B 108.1 . .
O4 C25 H25A 109.9 . .
O4 C25 H25B 109.9 . .
O4 C25 C26 109.1(6) . .
H25A C25 H25B 108.3 . .
C26 C25 H25A 109.9 . .
C26 C25 H25B 109.9 . .
N3 C26 C25 114.4(5) . .
N3 C26 H26A 108.7 . .
N3 C26 H26B 108.7 . .
C25 C26 H26A 108.7 . .
C25 C26 H26B 108.7 . .
H26A C26 H26B 107.6 . .

loop_
_geom_bond_atom_site_label_1
_geom_bond_atom_site_label_2
_geom_bond_distance
_geom_bond_site_symmetry_2
U1 O1 2.283(3) 2
U1 O1 2.283(3) .
U1 O1 2.283(3) 3
U1 O2 1.868(5) .
U1 N1 2.929(4) 3
U1 N1 2.929(4) 2
U1 N1 2.929(4) .
O1 C5 1.319(5) .
N1 C1 1.473(6) .
N1 C2 1.501(6) .
N1 C3 1.491(5) .
C1 H1A 0.9900 .
C1 H1B 0.9900 .
C1 C2 1.520(6) 2
C2 H2A 0.9900 .
C2 H2B 0.9900 .
C3 H3A 0.9900 .
C3 H3B 0.9900 .
C3 C4 1.500(6) .
C4 C5 1.411(6) .
C4 C9 1.398(6) .
C5 C6 1.427(6) .
C6 C7 1.396(6) .
C6 C10 1.528(6) .
C7 H7 0.9500 .
C7 C8 1.398(6) .
C8 C9 1.382(7) .
C8 C20 1.515(6) .
C9 H9 0.9500 .
C10 C14 1.545(6) .
C10 C15 1.547(6) .
C10 C18 1.551(6) .
C11 H11 1.0000 .
C11 C14 1.533(7) .
C11 C16 1.532(7) .
C11 C19 1.534(7) .
C12 H12 1.0000 .
C12 C16 1.538(6) .
C12 C17 1.536(6) .
C12 C18 1.532(6) .
C13 H13 1.0000 .
C13 C15 1.530(7) .
C13 C17 1.534(7) .
C13 C19 1.540(7) .
C14 H14A 0.9900 .
C14 H14B 0.9900 .
C15 H15A 0.9900 .
C15 H15B 0.9900 .
C16 H16A 0.9900 .
C16 H16B 0.9900 .
C17 H17A 0.9900 .
C17 H17B 0.9900 .
C18 H18A 0.9900 .
C18 H18B 0.9900 .
C19 H19A 0.9900 .
C19 H19B 0.9900 .
C20 H20A 0.9800 .
C20 H20B 0.9800 .
C20 H20C 0.9800 .
K1 O3 2.793(4) 3_665
K1 O3 2.793(4) .
K1 O3 2.793(4) 2_655
K1 O4 2.848(3) 3_665
K1 O4 2.848(4) .
K1 O4 2.848(3) 2_655
K1 N2 2.925(7) .
K1 N3 3.004(8) .
O3 C22 1.424(7) .
O3 C23 1.418(7) .
O4 C24 1.425(7) .
O4 C25 1.420(8) .
N2 C21 1.469(6) 2_655
N2 C21 1.469(6) 3_665
N2 C21 1.469(6) .
N3 C26 1.475(7) .
N3 C26 1.475(7) 3_665
N3 C26 1.475(7) 2_655
C21 H21A 0.9900 .
C21 H21B 0.9900 .
C21 C22 1.513(8) .
C22 H22A 0.9900 .
C22 H22B 0.9900 .
C23 H23A 0.9900 .
C23 H23B 0.9900 .
C23 C24 1.476(9) .
C24 H24A 0.9900 .
C24 H24B 0.9900 .
C25 H25A 0.9900 .
C25 H25B 0.9900 .
C25 C26 1.481(11) .
C26 H26A 0.9900 .
C26 H26B 0.9900 .

loop_
_geom_torsion_atom_site_label_1
_geom_torsion_atom_site_label_2
_geom_torsion_atom_site_label_3
_geom_torsion_atom_site_label_4
_geom_torsion
_geom_torsion_site_symmetry_1
_geom_torsion_site_symmetry_4
U1 O1 C5 C4 20.7(9) . .
U1 O1 C5 C6 -159.7(4) . .
U1 N1 C1 C2 -65.3(4) . 2
U1 N1 C2 C1 -10.5(4) . 3
U1 N1 C3 C4 77.8(4) . .
O1 C5 C6 C7 171.9(4) . .
O1 C5 C6 C10 -10.0(6) . .
N1 C3 C4 C5 -63.5(5) . .
N1 C3 C4 C9 116.4(5) . .
C1 N1 C2 C1 -131.4(4) . 3
C1 N1 C3 C4 -170.2(4) . .
C2 N1 C1 C2 61.9(5) . 2
C2 N1 C3 C4 -48.6(5) . .
C3 N1 C1 C2 -177.0(3) . 2
C3 N1 C2 C1 109.1(4) . 3
C3 C4 C5 O1 7.6(6) . .
C3 C4 C5 C6 -172.0(4) . .
C3 C4 C9 C8 178.6(4) . .
C4 C5 C6 C7 -8.5(6) . .
C4 C5 C6 C10 169.6(4) . .
C5 C4 C9 C8 -1.5(7) . .
C5 C6 C7 C8 2.7(6) . .
C5 C6 C10 C14 70.6(5) . .
C5 C6 C10 C15 -168.8(4) . .
C5 C6 C10 C18 -49.7(5) . .
C6 C7 C8 C9 3.8(7) . .
C6 C7 C8 C20 -177.6(4) . .
C6 C10 C14 C11 -179.0(4) . .
C6 C10 C15 C13 178.4(4) . .
C6 C10 C18 C12 179.3(3) . .
C7 C6 C10 C14 -111.3(4) . .
C7 C6 C10 C15 9.3(5) . .
C7 C6 C10 C18 128.3(4) . .
C7 C8 C9 C4 -4.4(7) . .
C9 C4 C5 O1 -172.3(4) . .
C9 C4 C5 C6 8.1(6) . .
C10 C6 C7 C8 -175.4(4) . .
C14 C10 C15 C13 -59.1(5) . .
C14 C10 C18 C12 57.4(4) . .
C14 C11 C16 C12 -61.0(5) . .
C14 C11 C19 C13 59.6(5) . .
C15 C10 C14 C11 58.0(5) . .
C15 C10 C18 C12 -58.8(4) . .
C15 C13 C17 C12 59.4(5) . .
C15 C13 C19 C11 -59.6(5) . .
C16 C11 C14 C10 60.3(5) . .
C16 C11 C19 C13 -60.2(5) . .
C16 C12 C17 C13 59.9(5) . .
C16 C12 C18 C10 -59.2(4) . .
C17 C12 C16 C11 -59.8(5) . .
C17 C12 C18 C10 61.6(4) . .
C17 C13 C15 C10 -59.6(5) . .
C17 C13 C19 C11 61.1(5) . .
C18 C10 C14 C11 -57.8(5) . .
C18 C10 C15 C13 57.6(5) . .
C18 C12 C16 C11 60.5(5) . .
C18 C12 C17 C13 -60.2(5) . .
C19 C11 C14 C10 -59.5(5) . .
C19 C11 C16 C12 59.3(5) . .
C19 C13 C15 C10 60.5(5) . .
C19 C13 C17 C12 -60.3(5) . .
C20 C8 C9 C4 177.0(5) . .
K1 O3 C22 C21 37.9(5) . .
K1 O3 C23 C24 -46.8(5) . .
K1 O4 C24 C23 -47.6(5) . .
K1 O4 C25 C26 53.1(6) . .
K1 N2 C21 C22 49.4(5) . .
K1 N3 C26 C25 42.8(6) . .
O3 C23 C24 O4 62.7(6) . .
O4 C25 C26 N3 -66.5(8) . .
N2 C21 C22 O3 -59.2(6) . .
C21 N2 C21 C22 -70.4(7) 3_665 .
C21 N2 C21 C22 169.1(4) 2_655 .
C22 O3 C23 C24 167.6(4) . .
C23 O3 C22 C21 -178.0(4) . .
C24 O4 C25 C26 -175.3(5) . .
C25 O4 C24 C23 180.0(5) . .
C26 N3 C26 C25 -76.3(10) 2_655 .
C26 N3 C26 C25 161.9(6) 3_665 .
